data_7240248
loop_
_publ_author_name
'Ma, Yu-Lu'
'Meng, Qin'
'Xu, Zhong-Xuan'

_publ_section_title
;
 Semi-conductive helical homochiral metal&#x2212;organic frameworks based
 on enantiomeric proline derivatives
;
_journal_name_full CrystEngComm
_journal_paper_doi 10.1039/D0CE00262C
_journal_year 2020
_chemical_absolute_configuration rm
_chemical_formula_moiety 'C23 H19 Cu N3 O5, C5 H11 N O, H2 O'
_chemical_formula_sum 'C28 H32 Cu N4 O7'
_chemical_formula_weight 600.11
_space_group_crystal_system orthorhombic
_space_group_IT_number 18
_space_group_name_Hall 'P 2 2ab'
_space_group_name_H-M_alt 'P 21 21 2'
_atom_sites_solution_hydrogens mixed
_atom_sites_solution_primary iterative
_audit_creation_date 2020-01-29
_audit_creation_method
;
Olex2 1.2
(compiled 2018.05.29 svn.r3508 for OlexSys, GUI svn.r5506)
;
_audit_update_record
;
2020-02-21 deposited with the CCDC.	2020-04-03 downloaded from the CCDC.
;
_cell_angle_alpha 90
_cell_angle_beta 90
_cell_angle_gamma 90
_cell_formula_units_Z 4
_cell_length_a 9.4529(6)
_cell_length_b 26.3871(10)
_cell_length_c 11.1375(6)
_cell_measurement_reflns_used 10108
_cell_measurement_temperature 293(2)
_cell_measurement_theta_max 30.0630
_cell_measurement_theta_min 4.1820
_cell_volume 2778.1(3)
_computing_cell_refinement 'CrysAlisPro 1.171.39.7e (Rigaku OD, 2015)'
_computing_data_collection 'CrysAlisPro 1.171.39.7e (Rigaku OD, 2015)'
_computing_data_reduction 'CrysAlisPro 1.171.39.7e (Rigaku OD, 2015)'
_computing_molecular_graphics 'Olex2 (Dolomanov et al., 2009)'
_computing_publication_material 'Olex2 (Dolomanov et al., 2009)'
_computing_structure_refinement 'ShelXL (Sheldrick, 2015)'
_computing_structure_solution 'olex2.solve (Bourhis et al., 2015)'
_diffrn_ambient_temperature 293(2)
_diffrn_detector 'CCD plate'
_diffrn_measured_fraction_theta_full 0.994
_diffrn_measured_fraction_theta_max 0.941
_diffrn_measurement_details
;
List of Runs (angles in degrees, time in seconds):

  # Type    Start    End  Width  t~exp~   \w     \q     \k     \f   Frames
#--------------------------------------------------------------------------
  1  \w    -61.00 -36.00   0.50   63.66    --   -0.00 -34.00 115.00   50
  2  \w    -76.00  28.00   0.50   63.66    --   -0.00 -77.00 -60.00  208
  3  \w    -15.00  60.00   0.50   63.66    --   -0.00  38.00   0.00  150
  4  \w    -40.00 -15.00   0.50   63.66    --   -0.00 -82.00-120.00   50
  5  \w     46.00  71.00   0.50   63.66    --   -0.00  57.00-180.00   50
  6  \w     22.00  52.00   0.50   63.66    --   -0.00  57.00 150.00   60
  7  \w     36.00  61.00   0.50   63.66    --   -0.00  57.00-120.00   50
;
_diffrn_measurement_device 'four-circle diffractometer'
_diffrn_measurement_device_type 'XtaLAB Pro: Kappa single'
_diffrn_measurement_method '\w scans'
_diffrn_orient_matrix_type 'CrysAlisPro convention (1999,Acta A55,543-557)'
_diffrn_orient_matrix_UB_11 0.0562808000
_diffrn_orient_matrix_UB_12 -0.0135607000
_diffrn_orient_matrix_UB_13 0.0272551000
_diffrn_orient_matrix_UB_21 0.0382139000
_diffrn_orient_matrix_UB_22 0.0229342000
_diffrn_orient_matrix_UB_23 0.0070811000
_diffrn_orient_matrix_UB_31 -0.0315676000
_diffrn_orient_matrix_UB_32 0.0036264000
_diffrn_orient_matrix_UB_33 0.0571410000
_diffrn_radiation_monochromator graphite
_diffrn_radiation_probe x-ray
_diffrn_radiation_type MoK\a
_diffrn_radiation_wavelength 0.71073
_diffrn_reflns_av_R_equivalents 0.0404
_diffrn_reflns_av_unetI/netI 0.0323
_diffrn_reflns_Laue_measured_fraction_full 0.994
_diffrn_reflns_Laue_measured_fraction_max 0.941
_diffrn_reflns_limit_h_max 12
_diffrn_reflns_limit_h_min -12
_diffrn_reflns_limit_k_max 37
_diffrn_reflns_limit_k_min -36
_diffrn_reflns_limit_l_max 14
_diffrn_reflns_limit_l_min -14
_diffrn_reflns_number 36655
_diffrn_reflns_point_group_measured_fraction_full 0.996
_diffrn_reflns_point_group_measured_fraction_max 0.919
_diffrn_reflns_theta_full 25.242
_diffrn_reflns_theta_max 30.236
_diffrn_reflns_theta_min 3.766
_diffrn_source 'fine-focus sealed X-ray tube'
_diffrn_source_type 'Enhance (Mo) X-ray Source'
_exptl_absorpt_coefficient_mu 0.839
_exptl_absorpt_correction_T_max 1.00000
_exptl_absorpt_correction_T_min 0.86257
_exptl_absorpt_correction_type multi-scan
_exptl_absorpt_process_details
;
CrysAlisPro 1.171.39.7e (Rigaku Oxford Diffraction, 2015)
Empirical absorption correction using spherical harmonics,
 implemented in SCALE3 ABSPACK scaling algorithm.
;
_exptl_crystal_colour 'clear light blue'
_exptl_crystal_colour_lustre clear
_exptl_crystal_colour_modifier light
_exptl_crystal_colour_primary blue
_exptl_crystal_density_diffrn 1.435
_exptl_crystal_description block
_exptl_crystal_F_000 1252
_exptl_crystal_size_max 0.2
_exptl_crystal_size_mid 0.05
_exptl_crystal_size_min 0.05
_refine_diff_density_max 0.410
_refine_diff_density_min -0.330
_refine_diff_density_rms 0.052
_refine_ls_abs_structure_details
;
 Flack x determined using 2592 quotients [(I+)-(I-)]/[(I+)+(I-)]
 (Parsons, Flack and Wagner, Acta Cryst. B69 (2013) 249-259).
;
_refine_ls_abs_structure_Flack -0.019(4)
_refine_ls_extinction_method none
_refine_ls_goodness_of_fit_ref 1.031
_refine_ls_hydrogen_treatment constr
_refine_ls_matrix_type full
_refine_ls_number_parameters 366
_refine_ls_number_reflns 7626
_refine_ls_number_restraints 0
_refine_ls_restrained_S_all 1.031
_refine_ls_R_factor_all 0.0419
_refine_ls_R_factor_gt 0.0343
_refine_ls_shift/su_max 0.000
_refine_ls_shift/su_mean 0.000
_refine_ls_structure_factor_coef Fsqd
_refine_ls_weighting_details 'w=1/[\s^2^(Fo^2^)+(0.0456P)^2^+0.4779P] where P=(Fo^2^+2Fc^2^)/3'
_refine_ls_weighting_scheme calc
_refine_ls_wR_factor_gt 0.0804
_refine_ls_wR_factor_ref 0.0825
_reflns_Friedel_coverage 0.743
_reflns_Friedel_fraction_full 0.999
_reflns_Friedel_fraction_max 0.890
_reflns_number_gt 6714
_reflns_number_total 7626
_reflns_threshold_expression 'I > 2\s(I)'
_cod_data_source_file d0ce00262c2.cif
_cod_data_source_block 1-D
_cod_database_code 7240248
_shelx_shelxl_version_number 2017/1
_chemical_oxdiff_formula CHONCu
_shelx_space_group_comment
;
The symmetry employed for this shelxl refinement is uniquely defined
by the following loop, which should always be used as a source of
symmetry information in preference to the above space-group names.
They are only intended as comments.
;
_shelx_estimated_absorpt_t_max 0.959
_shelx_estimated_absorpt_t_min 0.850
_reflns_odcompleteness_completeness 99.48
_reflns_odcompleteness_iscentric 1
_reflns_odcompleteness_theta 27.04
_olex2_refinement_description
;
1. Fixed Uiso
 At 1.2 times of:
  All C(H) groups, All C(H,H) groups
 At 1.5 times of:
  All C(H,H,H) groups, All O(H,H) groups
2.a Free rotating group:
 O1W(H1WA,H1WB)
2.b Ternary CH refined with riding coordinates:
 C2(H2)
2.c Secondary CH2 refined with riding coordinates:
 C3(H3A,H3B), C5(H5A,H5B), C4(H4A,H4B), C27(H27A,H27B), C25(H25A,H25B)
2.d Aromatic/amide H refined with riding coordinates:
 C22(H22), C17(H17), C18(H18), C9(H9), C15(H15), C14(H14), C21(H21), C11(H11),
 C23(H23), C20(H20), C8(H8), C12(H12), C24(H24)
2.e Idealised Me refined as rotating group:
 C26(H26A,H26B,H26C), C28(H28A,H28B,H28C)
;
_olex2_submission_special_instructions 'No special instructions were received'
_oxdiff_exptl_absorpt_empirical_details
;
Empirical correction (ABSPACK) includes:
- Absorption correction using spherical harmonics
- Frame scaling
- Detector area scaling
;
_oxdiff_exptl_absorpt_empirical_full_max 1.423
_oxdiff_exptl_absorpt_empirical_full_min 0.738

loop_
_space_group_symop_operation_xyz
'x, y, z'
'-x, -y, z'
'-x+1/2, y+1/2, -z'
'x+1/2, -y+1/2, -z'

loop_
_atom_site_label
_atom_site_type_symbol
_atom_site_fract_x
_atom_site_fract_y
_atom_site_fract_z
_atom_site_U_iso_or_equiv
_atom_site_adp_type
_atom_site_occupancy
_atom_site_site_symmetry_order
_atom_site_calc_flag
_atom_site_refinement_flags_posn
_atom_site_refinement_flags_adp
_atom_site_refinement_flags_occupancy
_atom_site_disorder_assembly
_atom_site_disorder_group
Cu1 Cu 0.11629(3) 0.57013(2) 0.65730(3) 0.02273(8) Uani 1 1 d . . . . .
O1 O 0.2623(2) 0.51786(6) 0.65080(18) 0.0280(4) Uani 1 1 d . . . . .
O5 O 0.4420(2) 0.14303(6) 0.34559(19) 0.0287(4) Uani 1 1 d . . . . .
O2 O 0.1286(2) 0.44825(7) 0.6611(2) 0.0356(4) Uani 1 1 d . . . . .
N3 N 0.1113(2) 0.56716(7) -0.16014(18) 0.0269(4) Uani 1 1 d . . . . .
N2 N 0.1115(3) 0.56825(9) 0.47501(18) 0.0287(4) Uani 1 1 d . . . . .
O3 O 0.3752(4) 0.41632(8) 0.3981(2) 0.0606(7) Uani 1 1 d . . . . .
O4 O 0.2096(2) 0.14866(8) 0.3427(3) 0.0594(7) Uani 1 1 d . . . . .
N1 N 0.3576(3) 0.38935(8) 0.5886(2) 0.0333(6) Uani 1 1 d . . . . .
C10 C 0.3393(3) 0.22459(9) 0.3724(2) 0.0273(5) Uani 1 1 d . . . . .
C22 C 0.0177(3) 0.59472(12) -0.0992(3) 0.0361(7) Uani 1 1 d . . . . .
H22 H -0.044636 0.615277 -0.141604 0.043 Uiso 1 1 calc R . . . .
C1 C 0.2422(3) 0.47015(9) 0.6500(2) 0.0231(4) Uani 1 1 d . . . . .
C16 C 0.1058(4) 0.56555(11) 0.2243(2) 0.0324(6) Uani 1 1 d . . . . .
C13 C 0.3262(3) 0.16795(9) 0.3509(3) 0.0286(5) Uani 1 1 d . . . . .
C6 C 0.3636(3) 0.38142(9) 0.4713(3) 0.0341(6) Uani 1 1 d . . . . .
C17 C -0.0174(3) 0.57141(15) 0.2906(2) 0.0355(6) Uani 1 1 d . . . . .
H17 H -0.104333 0.574392 0.252098 0.043 Uiso 1 1 calc R . . . .
C18 C -0.0094(3) 0.57275(14) 0.4145(2) 0.0357(6) Uani 1 1 d . . . . .
H18 H -0.092710 0.577001 0.457856 0.043 Uiso 1 1 calc R . . . .
C2 C 0.3802(3) 0.43988(8) 0.6402(3) 0.0321(6) Uani 1 1 d . . . . .
H2 H 0.449535 0.458681 0.592314 0.039 Uiso 1 1 calc R . . . .
C7 C 0.3545(3) 0.32678(9) 0.4310(3) 0.0330(6) Uani 1 1 d . . . . .
C3 C 0.4419(4) 0.42709(13) 0.7626(3) 0.0474(8) Uani 1 1 d . . . . .
H3A H 0.543610 0.422745 0.757715 0.057 Uiso 1 1 calc R . . . .
H3B H 0.421061 0.453610 0.820291 0.057 Uiso 1 1 calc R . . . .
C9 C 0.2182(4) 0.25349(12) 0.3789(4) 0.0500(10) Uani 1 1 d . . . . .
H9 H 0.130717 0.238717 0.363599 0.060 Uiso 1 1 calc R . . . .
C15 C 0.2315(4) 0.56117(16) 0.2873(3) 0.0444(9) Uani 1 1 d . . . . .
H15 H 0.316553 0.557039 0.246486 0.053 Uiso 1 1 calc R . . . .
C14 C 0.2299(4) 0.56297(16) 0.4110(3) 0.0420(8) Uani 1 1 d . . . . .
H14 H 0.315394 0.560365 0.451763 0.050 Uiso 1 1 calc R . . . .
C21 C 0.2005(4) 0.53807(13) -0.0971(3) 0.0438(8) Uani 1 1 d . . . . .
H21 H 0.265924 0.518484 -0.138725 0.053 Uiso 1 1 calc R . . . .
C11 C 0.4679(3) 0.24725(11) 0.3906(3) 0.0431(8) Uani 1 1 d . . . . .
H11 H 0.550454 0.228333 0.383546 0.052 Uiso 1 1 calc R . . . .
C19 C 0.1042(3) 0.56478(10) 0.0911(2) 0.0298(5) Uani 1 1 d . . . . .
C23 C 0.0097(4) 0.59396(13) 0.0249(3) 0.0391(7) Uani 1 1 d . . . . .
H23 H -0.058981 0.612999 0.064095 0.047 Uiso 1 1 calc R . . . .
C20 C 0.2001(4) 0.53570(14) 0.0269(3) 0.0459(8) Uani 1 1 d . . . . .
H20 H 0.263695 0.514772 0.066956 0.055 Uiso 1 1 calc R . . . .
C8 C 0.2261(4) 0.30502(12) 0.4084(4) 0.0532(10) Uani 1 1 d . . . . .
H8 H 0.144065 0.324396 0.412546 0.064 Uiso 1 1 calc R . . . .
C12 C 0.4754(4) 0.29852(11) 0.4197(4) 0.0512(10) Uani 1 1 d . . . . .
H12 H 0.563138 0.313686 0.431578 0.061 Uiso 1 1 calc R . . . .
N4 N 0.7412(5) 0.29281(17) 0.0438(4) 0.0767(11) Uani 1 1 d . . . . .
C5 C 0.3467(4) 0.34993(11) 0.6817(3) 0.0485(9) Uani 1 1 d . . . . .
H5A H 0.418057 0.323948 0.670254 0.058 Uiso 1 1 calc R . . . .
H5B H 0.253964 0.334232 0.680847 0.058 Uiso 1 1 calc R . . . .
C4 C 0.3710(5) 0.37834(15) 0.7976(3) 0.0534(9) Uani 1 1 d . . . . .
H4A H 0.281836 0.385004 0.837720 0.064 Uiso 1 1 calc R . . . .
H4B H 0.431023 0.358887 0.851155 0.064 Uiso 1 1 calc R . . . .
O6 O 0.5896(5) 0.35943(19) 0.0603(5) 0.1191(16) Uani 1 1 d . . . . .
O1W O 0.3679(7) 0.4260(3) 0.1443(5) 0.144(2) Uani 1 1 d . . . . .
H1WA H 0.369122 0.412843 0.213949 0.217 Uiso 1 1 d G . . . .
H1WB H 0.444168 0.415835 0.111698 0.217 Uiso 1 1 d G . . . .
C27 C 0.8324(6) 0.2635(3) -0.0343(5) 0.0911(17) Uani 1 1 d . . . . .
H27A H 0.920906 0.256743 0.006688 0.109 Uiso 1 1 calc R . . . .
H27B H 0.853362 0.283139 -0.105742 0.109 Uiso 1 1 calc R . . . .
C24 C 0.6691(6) 0.3329(2) 0.0018(6) 0.0833(15) Uani 1 1 d . . . . .
H24 H 0.680979 0.341153 -0.078825 0.100 Uiso 1 1 calc R . . . .
C26 C 0.8427(7) 0.2899(2) 0.2462(6) 0.101(2) Uani 1 1 d . . . . .
H26A H 0.930078 0.280734 0.208075 0.152 Uiso 1 1 calc GR . . . .
H26B H 0.833599 0.271767 0.320572 0.152 Uiso 1 1 calc GR . . . .
H26C H 0.842001 0.325671 0.261825 0.152 Uiso 1 1 calc GR . . . .
C25 C 0.7247(7) 0.2770(3) 0.1676(5) 0.0933(17) Uani 1 1 d . . . . .
H25A H 0.711627 0.240527 0.169248 0.112 Uiso 1 1 calc R . . . .
H25B H 0.639419 0.292335 0.199523 0.112 Uiso 1 1 calc R . . . .
C28 C 0.7645(10) 0.2134(3) -0.0709(7) 0.120(3) Uani 1 1 d . . . . .
H28A H 0.831173 0.193736 -0.116161 0.181 Uiso 1 1 calc GR . . . .
H28B H 0.682481 0.220012 -0.119322 0.181 Uiso 1 1 calc GR . . . .
H28C H 0.737037 0.195018 -0.000318 0.181 Uiso 1 1 calc GR . . . .

loop_
_atom_site_aniso_label
_atom_site_aniso_U_11
_atom_site_aniso_U_22
_atom_site_aniso_U_33
_atom_site_aniso_U_23
_atom_site_aniso_U_13
_atom_site_aniso_U_12
Cu1 0.03637(16) 0.01801(11) 0.01381(12) 0.00027(11) -0.00008(13) 0.00268(12)
O1 0.0400(10) 0.0184(7) 0.0257(9) -0.0026(7) 0.0018(9) 0.0036(7)
O5 0.0378(10) 0.0173(7) 0.0310(9) -0.0033(8) 0.0014(9) 0.0023(7)
O2 0.0285(10) 0.0357(9) 0.0426(10) -0.0049(9) -0.0013(11) -0.0019(8)
N3 0.0362(11) 0.0288(9) 0.0158(8) -0.0008(10) -0.0005(11) 0.0013(11)
N2 0.0367(11) 0.0333(10) 0.0161(9) -0.0001(9) -0.0002(9) 0.0033(14)
O3 0.108(2) 0.0256(10) 0.0486(14) 0.0011(9) 0.0042(16) -0.0044(13)
O4 0.0393(12) 0.0294(10) 0.109(2) -0.0165(14) -0.0078(16) -0.0032(9)
N1 0.0399(15) 0.0154(9) 0.0446(14) -0.0062(9) 0.0050(11) 0.0013(9)
C10 0.0336(14) 0.0189(10) 0.0294(14) -0.0036(9) -0.0010(10) 0.0015(9)
C22 0.0402(17) 0.0472(17) 0.0208(13) 0.0028(12) -0.0023(11) 0.0145(13)
C1 0.0315(12) 0.0230(10) 0.0148(10) -0.0039(9) -0.0020(10) 0.0019(9)
C16 0.0419(16) 0.0382(13) 0.0170(11) 0.0014(11) 0.0018(11) 0.0037(15)
C13 0.0375(13) 0.0193(10) 0.0290(13) -0.0018(10) -0.0018(12) -0.0015(9)
C6 0.0357(16) 0.0192(10) 0.0473(16) -0.0063(10) 0.0041(13) 0.0035(10)
C17 0.0346(15) 0.0513(16) 0.0206(12) 0.0009(14) -0.0025(10) 0.0081(15)
C18 0.0377(15) 0.0496(16) 0.0197(12) 0.0038(14) 0.0053(10) 0.0121(15)
C2 0.0296(12) 0.0193(10) 0.0476(17) -0.0093(10) 0.0062(13) -0.0025(9)
C7 0.0386(17) 0.0191(10) 0.0413(15) -0.0068(10) 0.0032(12) 0.0003(10)
C3 0.0424(17) 0.0410(15) 0.059(2) -0.0130(16) -0.0197(15) 0.0110(15)
C9 0.0349(16) 0.0277(14) 0.087(3) -0.0123(15) -0.0126(17) 0.0023(12)
C15 0.0346(17) 0.078(3) 0.0211(14) 0.0052(15) 0.0060(12) 0.0080(16)
C14 0.0335(16) 0.071(2) 0.0218(14) 0.0051(15) -0.0020(11) 0.0004(16)
C21 0.061(2) 0.0489(18) 0.0220(15) -0.0002(12) 0.0024(13) 0.0267(16)
C11 0.0346(16) 0.0240(13) 0.071(2) -0.0129(13) 0.0056(15) 0.0036(11)
C19 0.0355(14) 0.0373(13) 0.0167(11) 0.0019(10) 0.0017(10) 0.0024(14)
C23 0.0402(17) 0.0554(19) 0.0217(13) -0.0017(13) 0.0043(12) 0.0189(14)
C20 0.061(2) 0.0565(19) 0.0203(14) 0.0013(13) -0.0030(13) 0.0298(17)
C8 0.0371(18) 0.0267(14) 0.096(3) -0.0166(16) -0.0054(18) 0.0089(12)
C12 0.0338(17) 0.0270(14) 0.093(3) -0.0185(16) -0.0006(17) -0.0022(12)
N4 0.078(3) 0.083(3) 0.070(3) 0.017(2) 0.007(2) 0.001(2)
C5 0.066(2) 0.0264(13) 0.053(2) 0.0037(13) 0.0078(16) -0.0025(13)
C4 0.057(2) 0.059(2) 0.0444(18) 0.0058(15) -0.0031(18) -0.0015(19)
O6 0.094(3) 0.117(3) 0.146(4) -0.010(3) 0.008(3) 0.020(3)
O1W 0.156(5) 0.193(5) 0.084(3) 0.025(4) 0.007(3) 0.088(5)
C27 0.085(4) 0.115(5) 0.074(4) -0.001(3) 0.008(3) 0.008(3)
C24 0.071(3) 0.089(4) 0.090(4) 0.014(3) -0.008(3) -0.009(3)
C26 0.121(6) 0.091(4) 0.091(4) 0.023(3) -0.021(4) -0.009(4)
C25 0.106(4) 0.114(4) 0.060(3) 0.019(3) 0.008(3) -0.008(3)
C28 0.151(7) 0.092(4) 0.117(6) -0.003(4) -0.018(5) 0.019(5)

loop_
_atom_type_symbol
_atom_type_description
_atom_type_scat_dispersion_real
_atom_type_scat_dispersion_imag
_atom_type_scat_source
C C 0.0033 0.0016 'International Tables Vol C Tables 4.2.6.8 and 6.1.1.4'
H H 0.0000 0.0000 'International Tables Vol C Tables 4.2.6.8 and 6.1.1.4'
N N 0.0061 0.0033 'International Tables Vol C Tables 4.2.6.8 and 6.1.1.4'
O O 0.0106 0.0060 'International Tables Vol C Tables 4.2.6.8 and 6.1.1.4'
Cu Cu 0.3201 1.2651 'International Tables Vol C Tables 4.2.6.8 and 6.1.1.4'

loop_
_geom_angle_atom_site_label_1
_geom_angle_atom_site_label_2
_geom_angle_atom_site_label_3
_geom_angle
_geom_angle_site_symmetry_1
_geom_angle_site_symmetry_3
_geom_angle_publ_flag
O1 Cu1 O5 150.82(8) . 3_556 ?
O1 Cu1 O2 123.19(7) . 2_565 ?
O1 Cu1 N3 91.50(8) . 1_556 ?
O1 Cu1 N2 87.79(9) . . ?
O5 Cu1 O2 85.87(7) 3_556 2_565 ?
O5 Cu1 N3 92.68(8) 3_556 1_556 ?
O5 Cu1 N2 90.07(9) 3_556 . ?
N3 Cu1 O2 87.24(8) 1_556 2_565 ?
N2 Cu1 O2 89.48(9) . 2_565 ?
N2 Cu1 N3 175.56(8) . 1_556 ?
C1 O1 Cu1 126.42(17) . . ?
C13 O5 Cu1 105.04(15) . 3_546 ?
C1 O2 Cu1 162.24(18) . 2_565 ?
C22 N3 Cu1 120.24(18) . 1_554 ?
C22 N3 C21 117.6(2) . . ?
C21 N3 Cu1 122.12(19) . 1_554 ?
C18 N2 Cu1 121.49(19) . . ?
C14 N2 Cu1 121.2(2) . . ?
C14 N2 C18 117.3(2) . . ?
C6 N1 C2 121.6(2) . . ?
C6 N1 C5 125.9(2) . . ?
C2 N1 C5 112.1(2) . . ?
C9 C10 C13 119.0(3) . . ?
C11 C10 C13 121.7(2) . . ?
C11 C10 C9 119.2(2) . . ?
N3 C22 H22 118.7 . . ?
N3 C22 C23 122.5(3) . . ?
C23 C22 H22 118.7 . . ?
O1 C1 C2 112.9(2) . . ?
O2 C1 O1 126.6(2) . . ?
O2 C1 C2 120.5(2) . . ?
C17 C16 C19 121.7(3) . . ?
C15 C16 C17 117.4(2) . . ?
C15 C16 C19 121.0(3) . . ?
O5 C13 C10 116.4(2) . . ?
O4 C13 O5 123.8(2) . . ?
O4 C13 C10 119.8(2) . . ?
O3 C6 N1 122.5(2) . . ?
O3 C6 C7 121.4(3) . . ?
N1 C6 C7 116.1(2) . . ?
C16 C17 H17 120.4 . . ?
C18 C17 C16 119.2(3) . . ?
C18 C17 H17 120.4 . . ?
N2 C18 C17 123.3(3) . . ?
N2 C18 H18 118.3 . . ?
C17 C18 H18 118.3 . . ?
N1 C2 C1 112.2(2) . . ?
N1 C2 H2 110.1 . . ?
N1 C2 C3 101.9(2) . . ?
C1 C2 H2 110.1 . . ?
C3 C2 C1 112.2(2) . . ?
C3 C2 H2 110.1 . . ?
C8 C7 C6 120.4(3) . . ?
C8 C7 C12 119.7(3) . . ?
C12 C7 C6 119.9(3) . . ?
C2 C3 H3A 110.8 . . ?
C2 C3 H3B 110.8 . . ?
H3A C3 H3B 108.9 . . ?
C4 C3 C2 104.6(3) . . ?
C4 C3 H3A 110.8 . . ?
C4 C3 H3B 110.8 . . ?
C10 C9 H9 119.8 . . ?
C10 C9 C8 120.4(3) . . ?
C8 C9 H9 119.8 . . ?
C16 C15 H15 120.2 . . ?
C14 C15 C16 119.6(3) . . ?
C14 C15 H15 120.2 . . ?
N2 C14 C15 123.2(3) . . ?
N2 C14 H14 118.4 . . ?
C15 C14 H14 118.4 . . ?
N3 C21 H21 118.4 . . ?
N3 C21 C20 123.3(3) . . ?
C20 C21 H21 118.4 . . ?
C10 C11 H11 119.9 . . ?
C10 C11 C12 120.3(3) . . ?
C12 C11 H11 119.9 . . ?
C23 C19 C16 121.9(3) . . ?
C20 C19 C16 121.1(3) . . ?
C20 C19 C23 116.9(3) . . ?
C22 C23 C19 120.2(3) . . ?
C22 C23 H23 119.9 . . ?
C19 C23 H23 119.9 . . ?
C21 C20 C19 119.5(3) . . ?
C21 C20 H20 120.3 . . ?
C19 C20 H20 120.3 . . ?
C7 C8 C9 119.9(3) . . ?
C7 C8 H8 120.0 . . ?
C9 C8 H8 120.0 . . ?
C7 C12 C11 120.4(3) . . ?
C7 C12 H12 119.8 . . ?
C11 C12 H12 119.8 . . ?
C27 N4 C25 118.8(5) . . ?
C24 N4 C27 120.9(5) . . ?
C24 N4 C25 120.3(5) . . ?
N1 C5 H5A 111.0 . . ?
N1 C5 H5B 111.0 . . ?
N1 C5 C4 103.9(2) . . ?
H5A C5 H5B 109.0 . . ?
C4 C5 H5A 111.0 . . ?
C4 C5 H5B 111.0 . . ?
C3 C4 C5 105.7(3) . . ?
C3 C4 H4A 110.6 . . ?
C3 C4 H4B 110.6 . . ?
C5 C4 H4A 110.6 . . ?
C5 C4 H4B 110.6 . . ?
H4A C4 H4B 108.7 . . ?
H1WA O1W H1WB 104.5 . . ?
N4 C27 H27A 109.2 . . ?
N4 C27 H27B 109.2 . . ?
N4 C27 C28 111.9(6) . . ?
H27A C27 H27B 107.9 . . ?
C28 C27 H27A 109.2 . . ?
C28 C27 H27B 109.2 . . ?
N4 C24 H24 117.3 . . ?
O6 C24 N4 125.4(6) . . ?
O6 C24 H24 117.3 . . ?
H26A C26 H26B 109.5 . . ?
H26A C26 H26C 109.5 . . ?
H26B C26 H26C 109.5 . . ?
C25 C26 H26A 109.5 . . ?
C25 C26 H26B 109.5 . . ?
C25 C26 H26C 109.5 . . ?
N4 C25 C26 115.0(5) . . ?
N4 C25 H25A 108.5 . . ?
N4 C25 H25B 108.5 . . ?
C26 C25 H25A 108.5 . . ?
C26 C25 H25B 108.5 . . ?
H25A C25 H25B 107.5 . . ?
C27 C28 H28A 109.5 . . ?
C27 C28 H28B 109.5 . . ?
C27 C28 H28C 109.5 . . ?
H28A C28 H28B 109.5 . . ?
H28A C28 H28C 109.5 . . ?
H28B C28 H28C 109.5 . . ?

loop_
_geom_bond_atom_site_label_1
_geom_bond_atom_site_label_2
_geom_bond_distance
_geom_bond_site_symmetry_2
_geom_bond_publ_flag
Cu1 O1 1.9523(17) . ?
Cu1 O5 2.0014(16) 3_556 ?
Cu1 O2 2.365(2) 2_565 ?
Cu1 N3 2.035(2) 1_556 ?
Cu1 N2 2.031(2) . ?
O1 C1 1.273(3) . ?
O5 C13 1.278(3) . ?
O2 C1 1.226(3) . ?
N3 C22 1.331(4) . ?
N3 C21 1.339(4) . ?
N2 C18 1.332(4) . ?
N2 C14 1.334(4) . ?
O3 C6 1.235(4) . ?
O4 C13 1.218(4) . ?
N1 C6 1.324(4) . ?
N1 C2 1.468(3) . ?
N1 C5 1.473(4) . ?
C10 C13 1.519(3) . ?
C10 C9 1.377(4) . ?
C10 C11 1.370(4) . ?
C22 H22 0.9300 . ?
C22 C23 1.384(4) . ?
C1 C2 1.533(4) . ?
C16 C17 1.388(4) . ?
C16 C15 1.385(5) . ?
C16 C19 1.483(3) . ?
C6 C7 1.512(3) . ?
C17 H17 0.9300 . ?
C17 C18 1.383(4) . ?
C18 H18 0.9300 . ?
C2 H2 0.9800 . ?
C2 C3 1.521(4) . ?
C7 C8 1.366(5) . ?
C7 C12 1.371(4) . ?
C3 H3A 0.9700 . ?
C3 H3B 0.9700 . ?
C3 C4 1.502(5) . ?
C9 H9 0.9300 . ?
C9 C8 1.401(4) . ?
C15 H15 0.9300 . ?
C15 C14 1.378(4) . ?
C14 H14 0.9300 . ?
C21 H21 0.9300 . ?
C21 C20 1.382(4) . ?
C11 H11 0.9300 . ?
C11 C12 1.393(4) . ?
C19 C23 1.391(4) . ?
C19 C20 1.386(4) . ?
C23 H23 0.9300 . ?
C20 H20 0.9300 . ?
C8 H8 0.9300 . ?
C12 H12 0.9300 . ?
N4 C27 1.448(7) . ?
N4 C24 1.344(7) . ?
N4 C25 1.449(7) . ?
C5 H5A 0.9700 . ?
C5 H5B 0.9700 . ?
C5 C4 1.510(5) . ?
C4 H4A 0.9700 . ?
C4 H4B 0.9700 . ?
O6 C24 1.216(7) . ?
O1W H1WA 0.8499 . ?
O1W H1WB 0.8502 . ?
C27 H27A 0.9700 . ?
C27 H27B 0.9700 . ?
C27 C28 1.525(9) . ?
C24 H24 0.9300 . ?
C26 H26A 0.9600 . ?
C26 H26B 0.9600 . ?
C26 H26C 0.9600 . ?
C26 C25 1.458(8) . ?
C25 H25A 0.9700 . ?
C25 H25B 0.9700 . ?
C28 H28A 0.9600 . ?
C28 H28B 0.9600 . ?
C28 H28C 0.9600 . ?
